data_4088076
loop_
_publ_author_name
'Bienfait, Andr\'e M.'
'Wolf, Benjamin M.'
'T\"ornroos, Karl W.'
'Anwander, Reiner'

_publ_section_title
;
 Ln(II)/Pb(II)--Ln(III)/Pb(0) Redox Approach toward Rare-Earth-Metal
 Half-Sandwich Complexes
;
_journal_issue 24
_journal_name_full Organometallics
_journal_page_first 5734
_journal_paper_doi 10.1021/acs.organomet.5b00837
_journal_volume 34
_journal_year 2015
_chemical_formula_moiety 'C22 H51 N2 O Si4 Sm'
_chemical_formula_sum 'C22 H51 N2 O Si4 Sm'
_chemical_formula_weight 622.37
_space_group_crystal_system monoclinic
_space_group_IT_number 14
_space_group_name_Hall '-P 2yn'
_space_group_name_H-M_alt 'P 1 21/n 1'
_atom_sites_solution_hydrogens mixed
_audit_creation_method SHELXL-2014/7
_cell_angle_alpha 90
_cell_angle_beta 96.9580(10)
_cell_angle_gamma 90
_cell_formula_units_Z 4
_cell_length_a 10.2768(7)
_cell_length_b 20.9232(14)
_cell_length_c 14.4697(10)
_cell_measurement_reflns_used 9784
_cell_measurement_temperature 113(2)
_cell_measurement_theta_max 32.58
_cell_measurement_theta_min 2.41
_cell_volume 3088.4(4)
_computing_cell_refinement 'Bruker SAINT'
_computing_data_collection 'Bruker APEX2'
_computing_data_reduction 'Bruker SAINT'
_computing_molecular_graphics 'Bruker SHELXTL'
_computing_publication_material 'Bruker SHELXTL'
_computing_structure_refinement 'SHELXL-2014/7 (Sheldrick, 2014)'
_computing_structure_solution 'SHELXS-97 (Sheldrick 2008)'
_diffrn_ambient_temperature 113(2)
_diffrn_measured_fraction_theta_full 1.000
_diffrn_measured_fraction_theta_max 0.999
_diffrn_measurement_device_type 'Bruker APEX-II CCD'
_diffrn_measurement_method '\w scans'
_diffrn_radiation_monochromator graphite
_diffrn_radiation_source 'rotating anode'
_diffrn_radiation_type MoK\a
_diffrn_radiation_wavelength 0.71073
_diffrn_reflns_av_R_equivalents 0.0257
_diffrn_reflns_av_unetI/netI 0.0160
_diffrn_reflns_Laue_measured_fraction_full 1.000
_diffrn_reflns_Laue_measured_fraction_max 0.999
_diffrn_reflns_limit_h_max 15
_diffrn_reflns_limit_h_min -15
_diffrn_reflns_limit_k_max 31
_diffrn_reflns_limit_k_min -31
_diffrn_reflns_limit_l_max 21
_diffrn_reflns_limit_l_min -21
_diffrn_reflns_number 59307
_diffrn_reflns_point_group_measured_fraction_full 1.000
_diffrn_reflns_point_group_measured_fraction_max 0.999
_diffrn_reflns_theta_full 25.242
_diffrn_reflns_theta_max 32.584
_diffrn_reflns_theta_min 1.947
_exptl_absorpt_coefficient_mu 2.072
_exptl_absorpt_correction_T_max 0.7774
_exptl_absorpt_correction_T_min 0.3900
_exptl_absorpt_correction_type numerical
_exptl_absorpt_process_details SADABS-2014/3
_exptl_crystal_colour yellow-brown
_exptl_crystal_density_diffrn 1.339
_exptl_crystal_description 'irregular prism'
_exptl_crystal_F_000 1292
_exptl_crystal_size_max 0.560
_exptl_crystal_size_mid 0.389
_exptl_crystal_size_min 0.128
_refine_diff_density_max 1.508
_refine_diff_density_min -0.458
_refine_diff_density_rms 0.068
_refine_ls_extinction_method none
_refine_ls_goodness_of_fit_ref 1.060
_refine_ls_hydrogen_treatment mixed
_refine_ls_matrix_type full
_refine_ls_number_parameters 300
_refine_ls_number_reflns 11256
_refine_ls_number_restraints 4
_refine_ls_restrained_S_all 1.060
_refine_ls_R_factor_all 0.0177
_refine_ls_R_factor_gt 0.0167
_refine_ls_shift/su_max 0.003
_refine_ls_shift/su_mean 0.000
_refine_ls_structure_factor_coef Fsqd
_refine_ls_weighting_details 'w=1/[\s^2^(Fo^2^)+(0.0226P)^2^+1.1809P] where P=(Fo^2^+2Fc^2^)/3'
_refine_ls_weighting_scheme calc
_refine_ls_wR_factor_gt 0.0442
_refine_ls_wR_factor_ref 0.0447
_reflns_Friedel_coverage 0.000
_reflns_number_gt 10778
_reflns_number_total 11256
_reflns_threshold_expression 'I > 2\s(I)'
_cod_data_source_file om5b00837_si_002.cif
_cod_data_source_block Compound3a
_cod_original_sg_symbol_H-M 'P 21/n'
_cod_database_code 4088076
_shelx_shelxl_version_number 2014/7
_shelx_space_group_comment
;
The symmetry employed for this shelxl refinement is uniquely defined
by the following loop, which should always be used as a source of
symmetry information in preference to the above space-group names.
They are only intended as comments.
;
_shelx_estimated_absorpt_t_min 0.390
_shelx_estimated_absorpt_t_max 0.777

loop_
_space_group_symop_operation_xyz
'x, y, z'
'-x+1/2, y+1/2, -z+1/2'
'-x, -y, -z'
'x-1/2, -y-1/2, z-1/2'

loop_
_atom_site_label
_atom_site_type_symbol
_atom_site_fract_x
_atom_site_fract_y
_atom_site_fract_z
_atom_site_U_iso_or_equiv
_atom_site_adp_type
_atom_site_occupancy
_atom_site_site_symmetry_order
_atom_site_calc_flag
_atom_site_refinement_flags_posn
_atom_site_refinement_flags_adp
Sm1 Sm 0.48108(2) 0.35621(2) 0.27253(2) 0.01171(2) Uani 1 1 d . .
Si1 Si 0.36593(3) 0.50205(2) 0.25226(2) 0.02033(6) Uani 1 1 d D .
O1 O 0.68165(8) 0.41976(4) 0.31384(6) 0.02048(15) Uani 1 1 d . .
N1 N 0.33708(9) 0.43117(4) 0.19669(6) 0.01598(15) Uani 1 1 d . .
C1 C 0.06202(12) 0.46370(7) 0.11692(10) 0.0297(3) Uani 1 1 d . .
H1A H 0.0323 0.4521 0.1765 0.045 Uiso 1 1 calc R U
H1B H -0.0048 0.4514 0.0659 0.045 Uiso 1 1 calc R U
H1C H 0.0764 0.5100 0.1151 0.045 Uiso 1 1 calc R U
Si2 Si 0.21916(3) 0.42100(2) 0.10407(2) 0.02061(6) Uani 1 1 d D .
N2 N 0.61379(9) 0.29646(4) 0.18646(6) 0.01653(15) Uani 1 1 d . .
C2 C 0.27124(18) 0.44688(11) -0.00909(10) 0.0480(4) Uani 1 1 d . .
H2A H 0.3522 0.4246 -0.0193 0.072 Uiso 1 1 calc R U
H2B H 0.2867 0.4931 -0.0078 0.072 Uiso 1 1 calc R U
H2C H 0.2022 0.4365 -0.0597 0.072 Uiso 1 1 calc R U
Si3 Si 0.50279(3) 0.26375(2) 0.10412(2) 0.01746(5) Uani 1 1 d D .
C3 C 0.23275(14) 0.53799(7) 0.31363(11) 0.0322(3) Uani 1 1 d . .
H3A H 0.1606 0.5521 0.2676 0.048 Uiso 1 1 calc R U
H3B H 0.2677 0.5747 0.3507 0.048 Uiso 1 1 calc R U
H3C H 0.2004 0.5060 0.3547 0.048 Uiso 1 1 calc R U
Si4 Si 0.77897(3) 0.28432(2) 0.19820(3) 0.02479(7) Uani 1 1 d D .
C4 C 0.42401(17) 0.56653(7) 0.17844(15) 0.0437(4) Uani 1 1 d . .
H4A H 0.3505 0.5820 0.1347 0.066 Uiso 1 1 calc R U
H4B H 0.4926 0.5496 0.1437 0.066 Uiso 1 1 calc R U
H4C H 0.4595 0.6019 0.2181 0.066 Uiso 1 1 calc R U
C5 C 0.85566(16) 0.31342(9) 0.09542(14) 0.0462(4) Uani 1 1 d . .
H5A H 0.8205 0.3557 0.0770 0.069 Uiso 1 1 calc R U
H5B H 0.8359 0.2835 0.0435 0.069 Uiso 1 1 calc R U
H5C H 0.9508 0.3164 0.1118 0.069 Uiso 1 1 calc R U
C6 C 0.82907(15) 0.19863(7) 0.21583(14) 0.0431(4) Uani 1 1 d . .
H6A H 0.7939 0.1818 0.2709 0.065 Uiso 1 1 calc R U
H6B H 0.9249 0.1957 0.2248 0.065 Uiso 1 1 calc R U
H6C H 0.7945 0.1737 0.1610 0.065 Uiso 1 1 calc R U
C7 C 0.5083(2) 0.29182(8) -0.01733(10) 0.0408(4) Uani 1 1 d . .
H7A H 0.4332 0.2744 -0.0577 0.061 Uiso 1 1 calc R U
H7B H 0.5898 0.2772 -0.0393 0.061 Uiso 1 1 calc R U
H7C H 0.5048 0.3386 -0.0190 0.061 Uiso 1 1 calc R U
C8 C 0.49441(14) 0.17444(6) 0.09979(10) 0.0283(2) Uani 1 1 d . .
H8A H 0.5702 0.1578 0.0723 0.043 Uiso 1 1 calc R U
H8B H 0.4135 0.1612 0.0617 0.043 Uiso 1 1 calc R U
H8C H 0.4952 0.1576 0.1630 0.043 Uiso 1 1 calc R U
C9 C 0.72648(13) 0.45663(6) 0.23828(9) 0.0254(2) Uani 1 1 d . .
H9A H 0.6518 0.4688 0.1919 0.031 Uiso 1 1 calc R U
H9B H 0.7902 0.4318 0.2067 0.031 Uiso 1 1 calc R U
C10 C 0.79051(14) 0.51514(6) 0.28490(10) 0.0292(2) Uani 1 1 d . .
H10A H 0.7248 0.5481 0.2955 0.035 Uiso 1 1 calc R U
H10B H 0.8560 0.5338 0.2478 0.035 Uiso 1 1 calc R U
C11 C 0.85548(13) 0.48748(7) 0.37637(11) 0.0330(3) Uani 1 1 d . .
H11A H 0.9402 0.4670 0.3683 0.040 Uiso 1 1 calc R U
H11B H 0.8703 0.5209 0.4249 0.040 Uiso 1 1 calc R U
C12 C 0.75604(14) 0.43861(7) 0.40074(9) 0.0309(3) Uani 1 1 d . .
H12A H 0.8009 0.4012 0.4320 0.037 Uiso 1 1 calc R U
H12B H 0.6976 0.4576 0.4429 0.037 Uiso 1 1 calc R U
C13 C 0.40391(12) 0.34948(5) 0.44570(7) 0.01844(18) Uani 1 1 d . .
C14 C 0.50142(11) 0.30146(5) 0.44350(7) 0.01854(18) Uani 1 1 d . .
C15 C 0.44973(11) 0.25284(5) 0.38152(7) 0.01901(18) Uani 1 1 d . .
C16 C 0.32149(11) 0.27101(5) 0.34396(7) 0.01930(18) Uani 1 1 d . .
C17 C 0.29231(11) 0.33042(5) 0.38441(7) 0.01867(18) Uani 1 1 d . .
C18 C 0.16160(13) 0.36356(7) 0.36862(11) 0.0308(3) Uani 1 1 d . .
H18A H 0.0918 0.3330 0.3771 0.046 Uiso 1 1 calc R U
H18B H 0.1481 0.3807 0.3051 0.046 Uiso 1 1 calc R U
H18C H 0.1597 0.3986 0.4134 0.046 Uiso 1 1 calc R U
C19 C 0.22683(15) 0.23226(7) 0.27935(9) 0.0328(3) Uani 1 1 d . .
H19A H 0.1676 0.2089 0.3156 0.049 Uiso 1 1 calc R U
H19B H 0.2755 0.2018 0.2452 0.049 Uiso 1 1 calc R U
H19C H 0.1757 0.2608 0.2351 0.049 Uiso 1 1 calc R U
C20 C 0.51583(16) 0.18987(6) 0.36849(10) 0.0322(3) Uani 1 1 d . .
H20A H 0.5193 0.1648 0.4259 0.048 Uiso 1 1 calc R U
H20B H 0.6051 0.1975 0.3537 0.048 Uiso 1 1 calc R U
H20C H 0.4661 0.1663 0.3173 0.048 Uiso 1 1 calc R U
C21 C 0.63133(13) 0.29788(7) 0.50342(10) 0.0317(3) Uani 1 1 d . .
H21A H 0.6302 0.2623 0.5474 0.048 Uiso 1 1 calc R U
H21B H 0.6473 0.3380 0.5379 0.048 Uiso 1 1 calc R U
H21C H 0.7011 0.2910 0.4640 0.048 Uiso 1 1 calc R U
C22 C 0.41376(16) 0.40773(6) 0.50731(9) 0.0305(3) Uani 1 1 d . .
H22A H 0.3801 0.3976 0.5661 0.046 Uiso 1 1 calc R U
H22B H 0.3620 0.4425 0.4760 0.046 Uiso 1 1 calc R U
H22C H 0.5057 0.4210 0.5199 0.046 Uiso 1 1 calc R U
H1SI H 0.4731(16) 0.4864(9) 0.3218(12) 0.040(5) Uiso 1 1 d D .
H2SI H 0.183(2) 0.3541(7) 0.0952(16) 0.042(6) Uiso 1 1 d D .
H3SI H 0.3808(14) 0.2870(8) 0.1332(12) 0.029(4) Uiso 1 1 d D .
H4SI H 0.8392(18) 0.3180(9) 0.2787(11) 0.038(5) Uiso 1 1 d D .

loop_
_atom_site_aniso_label
_atom_site_aniso_U_11
_atom_site_aniso_U_22
_atom_site_aniso_U_33
_atom_site_aniso_U_23
_atom_site_aniso_U_13
_atom_site_aniso_U_12
Sm1 0.01188(3) 0.01195(3) 0.01148(3) 0.00075(1) 0.00212(2) 0.00078(1)
Si1 0.01749(13) 0.01631(13) 0.02676(15) -0.00298(11) 0.00091(11) 0.00202(10)
O1 0.0197(3) 0.0188(3) 0.0232(4) -0.0033(3) 0.0037(3) -0.0036(3)
N1 0.0157(3) 0.0146(3) 0.0176(4) 0.0015(3) 0.0018(3) 0.0025(3)
C1 0.0196(5) 0.0353(6) 0.0329(6) 0.0039(5) -0.0021(4) 0.0068(5)
Si2 0.01886(13) 0.02103(14) 0.02088(13) -0.00037(11) -0.00193(11) 0.00412(10)
N2 0.0137(3) 0.0169(4) 0.0193(4) -0.0035(3) 0.0031(3) 0.0007(3)
C2 0.0407(8) 0.0832(14) 0.0203(6) 0.0077(7) 0.0048(6) 0.0157(9)
Si3 0.01780(12) 0.01953(13) 0.01496(12) -0.00214(10) 0.00160(10) 0.00076(10)
C3 0.0306(6) 0.0287(6) 0.0377(7) -0.0107(5) 0.0054(5) 0.0082(5)
Si4 0.01361(12) 0.02192(14) 0.03866(18) -0.01272(13) 0.00249(12) 0.00175(11)
C4 0.0439(8) 0.0190(6) 0.0711(12) 0.0052(6) 0.0183(8) -0.0052(5)
C5 0.0314(7) 0.0457(9) 0.0673(11) -0.0178(8) 0.0298(8) -0.0098(6)
C6 0.0277(6) 0.0291(7) 0.0696(11) -0.0117(7) -0.0061(7) 0.0117(5)
C7 0.0622(10) 0.0417(8) 0.0182(5) 0.0030(5) 0.0042(6) 0.0017(7)
C8 0.0318(6) 0.0222(5) 0.0301(6) -0.0073(4) 0.0000(5) -0.0048(4)
C9 0.0286(6) 0.0233(5) 0.0257(5) -0.0020(4) 0.0085(4) -0.0051(4)
C10 0.0314(6) 0.0195(5) 0.0379(7) -0.0022(5) 0.0086(5) -0.0063(4)
C11 0.0243(6) 0.0320(6) 0.0411(7) -0.0050(5) -0.0022(5) -0.0086(5)
C12 0.0336(6) 0.0303(6) 0.0265(6) -0.0007(5) -0.0051(5) -0.0094(5)
C13 0.0247(5) 0.0176(4) 0.0138(4) -0.0005(3) 0.0053(4) -0.0015(4)
C14 0.0213(5) 0.0197(4) 0.0143(4) 0.0036(3) 0.0006(3) -0.0006(4)
C15 0.0268(5) 0.0147(4) 0.0162(4) 0.0029(3) 0.0054(4) 0.0005(4)
C16 0.0230(5) 0.0199(4) 0.0153(4) 0.0017(3) 0.0032(4) -0.0069(4)
C17 0.0174(4) 0.0215(5) 0.0181(4) 0.0040(4) 0.0058(3) 0.0000(4)
C18 0.0193(5) 0.0386(7) 0.0367(7) 0.0136(5) 0.0118(5) 0.0053(5)
C19 0.0375(7) 0.0392(7) 0.0218(5) -0.0025(5) 0.0039(5) -0.0225(6)
C20 0.0509(8) 0.0176(5) 0.0302(6) 0.0050(4) 0.0137(6) 0.0083(5)
C21 0.0278(6) 0.0366(7) 0.0279(6) 0.0120(5) -0.0080(5) -0.0018(5)
C22 0.0481(8) 0.0227(5) 0.0229(5) -0.0064(4) 0.0130(5) -0.0052(5)

loop_
_atom_type_symbol
_atom_type_description
_atom_type_scat_dispersion_real
_atom_type_scat_dispersion_imag
_atom_type_scat_source
C C 0.0033 0.0016 'International Tables Vol C Tables 4.2.6.8 and 6.1.1.4'
H H 0.0000 0.0000 'International Tables Vol C Tables 4.2.6.8 and 6.1.1.4'
N N 0.0061 0.0033 'International Tables Vol C Tables 4.2.6.8 and 6.1.1.4'
O O 0.0106 0.0060 'International Tables Vol C Tables 4.2.6.8 and 6.1.1.4'
Si Si 0.0817 0.0704 'International Tables Vol C Tables 4.2.6.8 and 6.1.1.4'
Sm Sm -0.1638 3.4418 'International Tables Vol C Tables 4.2.6.8 and 6.1.1.4'

loop_
_geom_angle_atom_site_label_1
_geom_angle_atom_site_label_2
_geom_angle_atom_site_label_3
_geom_angle
N2 Sm1 N1 119.31(3)
N2 Sm1 O1 83.81(3)
N1 Sm1 O1 102.43(3)
N2 Sm1 C16 105.81(3)
N1 Sm1 C16 104.03(3)
O1 Sm1 C16 142.11(3)
N2 Sm1 C14 106.06(3)
N1 Sm1 C14 133.35(3)
O1 Sm1 C14 92.11(3)
C16 Sm1 C14 50.02(3)
N2 Sm1 C15 90.08(3)
N1 Sm1 C15 133.91(3)
O1 Sm1 C15 116.29(3)
C16 Sm1 C15 30.22(3)
C14 Sm1 C15 30.24(3)
N2 Sm1 C13 136.21(3)
N1 Sm1 C13 103.21(3)
O1 Sm1 C13 97.64(3)
C16 Sm1 C13 50.04(3)
C14 Sm1 C13 30.35(3)
C15 Sm1 C13 49.96(3)
N2 Sm1 C17 135.94(3)
N1 Sm1 C17 87.48(3)
O1 Sm1 C17 126.65(3)
C16 Sm1 C17 30.31(3)
C14 Sm1 C17 49.95(3)
C15 Sm1 C17 49.87(3)
C13 Sm1 C17 30.20(3)
N2 Sm1 Si3 31.80(2)
N1 Sm1 Si3 98.60(2)
O1 Sm1 Si3 112.61(2)
C16 Sm1 Si3 89.65(2)
C14 Sm1 Si3 116.29(2)
C15 Sm1 Si3 89.12(2)
C13 Sm1 Si3 137.60(2)
C17 Sm1 Si3 117.47(3)
N2 Sm1 Si1 133.13(2)
N1 Sm1 Si1 29.62(2)
O1 Sm1 Si1 78.55(2)
C16 Sm1 Si1 114.73(3)
C14 Sm1 Si1 117.56(2)
C15 Sm1 Si1 136.61(2)
C13 Sm1 Si1 89.32(2)
C17 Sm1 Si1 87.83(2)
Si3 Sm1 Si1 124.309(9)
N2 Sm1 H3SI 59.0(3)
N1 Sm1 H3SI 80.8(4)
O1 Sm1 H3SI 137.0(3)
C16 Sm1 H3SI 74.2(4)
C14 Sm1 H3SI 116.9(4)
C15 Sm1 H3SI 86.7(4)
C13 Sm1 H3SI 123.7(4)
C17 Sm1 H3SI 96.1(3)
Si3 Sm1 H3SI 27.3(3)
Si1 Sm1 H3SI 110.2(4)
N1 Si1 C4 114.27(7)
N1 Si1 C3 118.63(6)
C4 Si1 C3 106.49(7)
N1 Si1 Sm1 42.93(3)
C4 Si1 Sm1 126.08(6)
C3 Si1 Sm1 127.42(5)
N1 Si1 H1SI 102.0(8)
C4 Si1 H1SI 107.1(8)
C3 Si1 H1SI 107.5(8)
Sm1 Si1 H1SI 59.1(8)
C12 O1 C9 109.04(9)
C12 O1 Sm1 134.19(8)
C9 O1 Sm1 115.76(7)
Si1 N1 Si2 123.21(5)
Si1 N1 Sm1 107.45(4)
Si2 N1 Sm1 129.33(5)
Si2 C1 H1A 109.5
Si2 C1 H1B 109.5
H1A C1 H1B 109.5
Si2 C1 H1C 109.5
H1A C1 H1C 109.5
H1B C1 H1C 109.5
N1 Si2 C2 113.66(7)
N1 Si2 C1 113.62(6)
C2 Si2 C1 106.94(7)
N1 Si2 H2SI 109.9(9)
C2 Si2 H2SI 107.5(9)
C1 Si2 H2SI 104.7(9)
Si3 N2 Si4 126.05(5)
Si3 N2 Sm1 101.89(4)
Si4 N2 Sm1 132.05(5)
Si2 C2 H2A 109.5
Si2 C2 H2B 109.5
H2A C2 H2B 109.5
Si2 C2 H2C 109.5
H2A C2 H2C 109.5
H2B C2 H2C 109.5
N2 Si3 C7 116.27(7)
N2 Si3 C8 116.88(5)
C7 Si3 C8 106.87(7)
N2 Si3 Sm1 46.31(3)
C7 Si3 Sm1 123.49(6)
C8 Si3 Sm1 129.33(5)
N2 Si3 H3SI 101.1(7)
C7 Si3 H3SI 107.1(7)
C8 Si3 H3SI 107.8(7)
Sm1 Si3 H3SI 54.9(7)
Si1 C3 H3A 109.5
Si1 C3 H3B 109.5
H3A C3 H3B 109.5
Si1 C3 H3C 109.5
H3A C3 H3C 109.5
H3B C3 H3C 109.5
N2 Si4 C5 112.55(7)
N2 Si4 C6 114.20(6)
C5 Si4 C6 106.55(9)
N2 Si4 H4SI 109.5(8)
C5 Si4 H4SI 107.7(8)
C6 Si4 H4SI 105.9(8)
Si1 C4 H4A 109.5
Si1 C4 H4B 109.5
H4A C4 H4B 109.5
Si1 C4 H4C 109.5
H4A C4 H4C 109.5
H4B C4 H4C 109.5
Si4 C5 H5A 109.5
Si4 C5 H5B 109.5
H5A C5 H5B 109.5
Si4 C5 H5C 109.5
H5A C5 H5C 109.5
H5B C5 H5C 109.5
Si4 C6 H6A 109.5
Si4 C6 H6B 109.5
H6A C6 H6B 109.5
Si4 C6 H6C 109.5
H6A C6 H6C 109.5
H6B C6 H6C 109.5
Si3 C7 H7A 109.5
Si3 C7 H7B 109.5
H7A C7 H7B 109.5
Si3 C7 H7C 109.5
H7A C7 H7C 109.5
H7B C7 H7C 109.5
Si3 C8 H8A 109.5
Si3 C8 H8B 109.5
H8A C8 H8B 109.5
Si3 C8 H8C 109.5
H8A C8 H8C 109.5
H8B C8 H8C 109.5
O1 C9 C10 104.73(10)
O1 C9 H9A 110.8
C10 C9 H9A 110.8
O1 C9 H9B 110.8
C10 C9 H9B 110.8
H9A C9 H9B 108.9
C9 C10 C11 101.63(10)
C9 C10 H10A 111.4
C11 C10 H10A 111.4
C9 C10 H10B 111.4
C11 C10 H10B 111.4
H10A C10 H10B 109.3
C12 C11 C10 102.79(10)
C12 C11 H11A 111.2
C10 C11 H11A 111.2
C12 C11 H11B 111.2
C10 C11 H11B 111.2
H11A C11 H11B 109.1
O1 C12 C11 106.38(11)
O1 C12 H12A 110.5
C11 C12 H12A 110.5
O1 C12 H12B 110.5
C11 C12 H12B 110.5
H12A C12 H12B 108.6
C17 C13 C14 107.81(9)
C17 C13 C22 126.05(11)
C14 C13 C22 126.01(11)
C17 C13 Sm1 75.09(6)
C14 C13 Sm1 74.41(6)
C22 C13 Sm1 119.79(7)
C15 C14 C13 108.08(10)
C15 C14 C21 124.62(11)
C13 C14 C21 126.97(11)
C15 C14 Sm1 75.18(6)
C13 C14 Sm1 75.25(6)
C21 C14 Sm1 120.82(8)
C16 C15 C14 108.09(10)
C16 C15 C20 126.92(11)
C14 C15 C20 124.61(11)
C16 C15 Sm1 74.56(6)
C14 C15 Sm1 74.58(6)
C20 C15 Sm1 122.47(8)
C15 C16 C17 108.06(9)
C15 C16 C19 126.62(12)
C17 C16 C19 125.11(12)
C15 C16 Sm1 75.22(6)
C17 C16 Sm1 75.49(6)
C19 C16 Sm1 119.59(7)
C13 C17 C16 107.95(10)
C13 C17 C18 127.19(11)
C16 C17 C18 124.72(11)
C13 C17 Sm1 74.71(6)
C16 C17 Sm1 74.20(6)
C18 C17 Sm1 120.33(7)
C17 C18 H18A 109.5
C17 C18 H18B 109.5
H18A C18 H18B 109.5
C17 C18 H18C 109.5
H18A C18 H18C 109.5
H18B C18 H18C 109.5
C16 C19 H19A 109.5
C16 C19 H19B 109.5
H19A C19 H19B 109.5
C16 C19 H19C 109.5
H19A C19 H19C 109.5
H19B C19 H19C 109.5
C15 C20 H20A 109.5
C15 C20 H20B 109.5
H20A C20 H20B 109.5
C15 C20 H20C 109.5
H20A C20 H20C 109.5
H20B C20 H20C 109.5
C14 C21 H21A 109.5
C14 C21 H21B 109.5
H21A C21 H21B 109.5
C14 C21 H21C 109.5
H21A C21 H21C 109.5
H21B C21 H21C 109.5
C13 C22 H22A 109.5
C13 C22 H22B 109.5
H22A C22 H22B 109.5
C13 C22 H22C 109.5
H22A C22 H22C 109.5
H22B C22 H22C 109.5

loop_
_geom_bond_atom_site_label_1
_geom_bond_atom_site_label_2
_geom_bond_distance
Sm1 N2 2.3206(9)
Sm1 N1 2.3368(9)
Sm1 O1 2.4649(8)
Sm1 C16 2.7103(10)
Sm1 C14 2.7112(10)
Sm1 C15 2.7188(10)
Sm1 C13 2.7220(11)
Sm1 C17 2.7269(10)
Sm1 Si3 3.1404(3)
Sm1 Si1 3.2732(4)
Sm1 H3SI 2.593(17)
Si1 N1 1.6960(10)
Si1 C4 1.8632(16)
Si1 C3 1.8767(13)
Si1 H1SI 1.437(14)
O1 C12 1.4451(15)
O1 C9 1.4576(15)
N1 Si2 1.7077(10)
C1 Si2 1.8744(13)
C1 H1A 0.9800
C1 H1B 0.9800
C1 H1C 0.9800
Si2 C2 1.8635(16)
Si2 H2SI 1.450(14)
N2 Si3 1.6911(9)
N2 Si4 1.7045(9)
C2 H2A 0.9800
C2 H2B 0.9800
C2 H2C 0.9800
Si3 C7 1.8603(14)
Si3 C8 1.8713(13)
Si3 H3SI 1.453(13)
C3 H3A 0.9800
C3 H3B 0.9800
C3 H3C 0.9800
Si4 C5 1.8674(18)
Si4 C6 1.8743(15)
Si4 H4SI 1.435(14)
C4 H4A 0.9800
C4 H4B 0.9800
C4 H4C 0.9800
C5 H5A 0.9800
C5 H5B 0.9800
C5 H5C 0.9800
C6 H6A 0.9800
C6 H6B 0.9800
C6 H6C 0.9800
C7 H7A 0.9800
C7 H7B 0.9800
C7 H7C 0.9800
C8 H8A 0.9800
C8 H8B 0.9800
C8 H8C 0.9800
C9 C10 1.5098(17)
C9 H9A 0.9900
C9 H9B 0.9900
C10 C11 1.523(2)
C10 H10A 0.9900
C10 H10B 0.9900
C11 C12 1.5171(19)
C11 H11A 0.9900
C11 H11B 0.9900
C12 H12A 0.9900
C12 H12B 0.9900
C13 C17 1.4193(16)
C13 C14 1.4221(16)
C13 C22 1.5062(16)
C14 C15 1.4164(15)
C14 C21 1.5031(16)
C15 C16 1.4154(16)
C15 C20 1.5047(16)
C16 C17 1.4213(16)
C16 C19 1.5025(16)
C17 C18 1.5043(17)
C18 H18A 0.9800
C18 H18B 0.9800
C18 H18C 0.9800
C19 H19A 0.9800
C19 H19B 0.9800
C19 H19C 0.9800
C20 H20A 0.9800
C20 H20B 0.9800
C20 H20C 0.9800
C21 H21A 0.9800
C21 H21B 0.9800
C21 H21C 0.9800
C22 H22A 0.9800
C22 H22B 0.9800
C22 H22C 0.9800

loop_
_geom_torsion_atom_site_label_1
_geom_torsion_atom_site_label_2
_geom_torsion_atom_site_label_3
_geom_torsion_atom_site_label_4
_geom_torsion
C4 Si1 N1 Si2 -63.63(9)
C3 Si1 N1 Si2 63.30(9)
Sm1 Si1 N1 Si2 178.74(9)
C4 Si1 N1 Sm1 117.63(7)
C3 Si1 N1 Sm1 -115.44(6)
Si1 N1 Si2 C2 81.77(10)
Sm1 N1 Si2 C2 -99.78(9)
Si1 N1 Si2 C1 -40.82(9)
Sm1 N1 Si2 C1 137.62(7)
Si4 N2 Si3 C7 -68.69(10)
Sm1 N2 Si3 C7 112.30(7)
Si4 N2 Si3 C8 59.11(9)
Sm1 N2 Si3 C8 -119.90(6)
Si4 N2 Si3 Sm1 179.01(9)
Si3 N2 Si4 C5 62.82(9)
Sm1 N2 Si4 C5 -118.48(8)
Si3 N2 Si4 C6 -58.83(10)
Sm1 N2 Si4 C6 119.87(9)
C12 O1 C9 C10 -21.76(13)
Sm1 O1 C9 C10 148.38(8)
O1 C9 C10 C11 36.73(13)
C9 C10 C11 C12 -37.61(14)
C9 O1 C12 C11 -2.54(14)
Sm1 O1 C12 C11 -170.11(8)
C10 C11 C12 O1 25.42(15)
C17 C13 C14 C15 -0.36(12)
C22 C13 C14 C15 175.59(11)
Sm1 C13 C14 C15 -68.64(7)
C17 C13 C14 C21 -174.02(11)
C22 C13 C14 C21 1.93(18)
Sm1 C13 C14 C21 117.70(12)
C17 C13 C14 Sm1 68.28(7)
C22 C13 C14 Sm1 -115.77(11)
C13 C14 C15 C16 1.06(12)
C21 C14 C15 C16 174.91(11)
Sm1 C14 C15 C16 -67.62(7)
C13 C14 C15 C20 -172.22(11)
C21 C14 C15 C20 1.62(18)
Sm1 C14 C15 C20 119.10(11)
C13 C14 C15 Sm1 68.69(7)
C21 C14 C15 Sm1 -117.47(11)
C14 C15 C16 C17 -1.35(12)
C20 C15 C16 C17 171.73(11)
Sm1 C15 C16 C17 -68.99(7)
C14 C15 C16 C19 -176.24(10)
C20 C15 C16 C19 -3.16(18)
Sm1 C15 C16 C19 116.12(11)
C14 C15 C16 Sm1 67.64(7)
C20 C15 C16 Sm1 -119.28(11)
C14 C13 C17 C16 -0.47(12)
C22 C13 C17 C16 -176.42(11)
Sm1 C13 C17 C16 67.34(7)
C14 C13 C17 C18 175.46(11)
C22 C13 C17 C18 -0.49(18)
Sm1 C13 C17 C18 -116.73(11)
C14 C13 C17 Sm1 -67.81(7)
C22 C13 C17 Sm1 116.24(11)
C15 C16 C17 C13 1.13(12)
C19 C16 C17 C13 176.11(10)
Sm1 C16 C17 C13 -67.68(7)
C15 C16 C17 C18 -174.93(10)
C19 C16 C17 C18 0.06(17)
Sm1 C16 C17 C18 116.26(11)
C15 C16 C17 Sm1 68.81(7)
C19 C16 C17 Sm1 -116.20(11)
